data_7250355
loop_
_publ_author_name
'Parida, Sonali Priyadarshini'
'Mohapatra, Seetaram'
'Mohapatra, Suhasini'
'Behera, Tankadhar'
'Nayak, Sabita'
'Sahoo, Chita Ranjan'

_publ_section_title
;
 Design and synthesis of
 tetrahydrochromeno[3,4-e]isoindole-1,3(2H,3aH)-dione derivatives via the
 Diels--Alder reaction: molecular docking, antibacterial activity, ADMET
 analysis and photophysical properties
;
_journal_issue 18
_journal_name_full 'RSC Advances'
_journal_page_first 14499
_journal_page_last 14517
_journal_paper_doi 10.1039/D5RA02212F
_journal_volume 15
_journal_year 2025
_chemical_formula_moiety 'C29 H33 N O4, 0.67(H2 O)'
_chemical_formula_sum 'C29 H34.34 N O4.67'
_chemical_formula_weight 471.63
_space_group_crystal_system monoclinic
_space_group_IT_number 14
_space_group_name_Hall '-P 2yn'
_space_group_name_H-M_alt 'P 1 21/n 1'
_atom_sites_solution_hydrogens mixed
_atom_sites_solution_primary dual
_audit_creation_date 2023-09-22
_audit_creation_method
;
Olex2 1.5
(compiled 2023.08.24 svn.re1ec1418 for OlexSys, GUI svn.r6817)
;
_audit_update_record
;
2023-12-30 deposited with the CCDC.	2025-04-22 downloaded from the CCDC.
;
_cell_angle_alpha 90
_cell_angle_beta 90.674(5)
_cell_angle_gamma 90
_cell_formula_units_Z 4
_cell_length_a 10.1175(5)
_cell_length_b 11.0197(5)
_cell_length_c 22.3483(13)
_cell_measurement_reflns_used 11275
_cell_measurement_temperature 266(12)
_cell_measurement_theta_max 78.1470
_cell_measurement_theta_min 3.9300
_cell_volume 2491.5(2)
_computing_cell_refinement 'CrysAlisPro 1.171.42.89a (Rigaku OD, 2023)'
_computing_data_collection 'CrysAlisPro 1.171.42.89a (Rigaku OD, 2023)'
_computing_data_reduction 'CrysAlisPro 1.171.42.89a (Rigaku OD, 2023)'
_computing_molecular_graphics 'Olex2 1.5 (Dolomanov et al., 2009)'
_computing_publication_material 'Olex2 1.5 (Dolomanov et al., 2009)'
_computing_structure_refinement 'SHELXL 2019/2 (Sheldrick, 2015)'
_computing_structure_solution 'SHELXT 2014/5 (Sheldrick, 2014)'
_diffrn_ambient_environment N~2~
_diffrn_ambient_temperature 266(12)
_diffrn_detector 'Hybrid Pixel Array Detector'
_diffrn_detector_area_resol_mean 5.8140
_diffrn_detector_type 'Pilatus 200K'
_diffrn_measured_fraction_theta_full 0.992
_diffrn_measured_fraction_theta_max 0.928
_diffrn_measurement_details
;
List of Runs (angles in degrees, time in seconds):

  # Type    Start    End  Width  t~exp~   \w     \q     \k     \f   Frames
#--------------------------------------------------------------------------
  1  \w    -90.00  -8.00   0.50    1.00    --  -38.50 129.00   8.00  164
  2  \w     30.00 102.00   0.50    1.00    --   49.56-129.00 -64.00  144
  3  \w     36.00 110.00   0.50    1.00    --   49.56-141.00 123.00  148
  4  \w     95.00 171.00   0.50    4.00    --  107.46 129.00   8.00  152
  5  \w     45.00 115.00   0.50    4.00    --  107.46-129.00 -64.00  140
  6  \w     88.00 171.00   0.50    4.00    --  107.46 141.00-179.00  166
  7  \w    -99.00 -14.00   0.50    1.00    --  -38.50 141.00-179.00  170
  8  \w   -105.00 -35.00   0.50    1.00    --  -38.50 -37.00 120.00  140
  9  \w   -101.00 -27.00   0.50    1.00    --  -38.50 -57.00 120.00  148
 10  \w     46.00 116.00   0.50    1.00    --   49.56  37.00 -30.00  140
 11  \w     39.00 111.00   0.50    4.00    --  107.46 -30.00 -30.00  144
 12  \w     43.00 112.00   0.50    4.00    --  107.46 -45.00 -90.00  138
 13  \w     45.00 121.00   0.50    4.00    --  107.46 -61.00-120.00  152
 14  \w    103.00 172.00   0.50    4.00    --  107.46  77.00 120.00  138
 15  \w     45.00 113.00   0.50    4.00    --  107.46-125.00-120.00  136
 16  \w    105.00 140.00   0.50    4.00    --  107.46  77.00-120.00   70
 17  \w    103.00 137.00   0.50    4.00    --  107.46  77.00-150.00   68
 18  \w     55.00 109.00   0.50    4.00    --  107.46 -45.00  30.00  108
 19  \w    119.00 164.00   0.50    4.00    --  107.46  45.00  90.00   90
 20  \w    124.00 171.00   0.50    4.00    --  107.46  30.00 120.00   94
;
_diffrn_measurement_device 'four-circle diffractometer'
_diffrn_measurement_device_type 'SuperNova, Dual, Cu at home/near, Pilatus 200K'
_diffrn_measurement_method '\w scans'
_diffrn_orient_matrix_type 'CrysAlisPro convention (1999,Acta A55,543-557)'
_diffrn_orient_matrix_UB_11 -0.0589530000
_diffrn_orient_matrix_UB_12 0.0371422000
_diffrn_orient_matrix_UB_13 0.0606916000
_diffrn_orient_matrix_UB_21 -0.1030908000
_diffrn_orient_matrix_UB_22 0.0794503000
_diffrn_orient_matrix_UB_23 -0.0325473000
_diffrn_orient_matrix_UB_31 -0.0953380000
_diffrn_orient_matrix_UB_32 -0.1088444000
_diffrn_orient_matrix_UB_33 -0.0031348000
_diffrn_radiation_monochromator mirror
_diffrn_radiation_probe x-ray
_diffrn_radiation_type 'Cu K\a'
_diffrn_radiation_wavelength 1.54184
_diffrn_reflns_av_R_equivalents 0.0514
_diffrn_reflns_av_unetI/netI 0.0343
_diffrn_reflns_Laue_measured_fraction_full 0.992
_diffrn_reflns_Laue_measured_fraction_max 0.928
_diffrn_reflns_limit_h_max 11
_diffrn_reflns_limit_h_min -12
_diffrn_reflns_limit_k_max 12
_diffrn_reflns_limit_k_min -14
_diffrn_reflns_limit_l_max 28
_diffrn_reflns_limit_l_min -25
_diffrn_reflns_number 19726
_diffrn_reflns_point_group_measured_fraction_full 0.992
_diffrn_reflns_point_group_measured_fraction_max 0.928
_diffrn_reflns_theta_full 67.684
_diffrn_reflns_theta_max 82.354
_diffrn_reflns_theta_min 3.956
_diffrn_source 'micro-focus sealed X-ray tube'
_diffrn_source_type 'SuperNova (Cu) X-ray Source'
_exptl_absorpt_coefficient_mu 0.678
_exptl_absorpt_correction_T_max 1.00000
_exptl_absorpt_correction_T_min 0.56720
_exptl_absorpt_correction_type multi-scan
_exptl_absorpt_process_details
;
CrysAlisPro 1.171.42.89a (Rigaku Oxford Diffraction, 2023)
Empirical absorption correction using spherical harmonics,
implemented in SCALE3 ABSPACK scaling algorithm.
;
_exptl_crystal_colour 'clear light colourless'
_exptl_crystal_colour_lustre clear
_exptl_crystal_colour_modifier light
_exptl_crystal_colour_primary colourless
_exptl_crystal_density_diffrn 1.257
_exptl_crystal_description block
_exptl_crystal_F_000 1011
_exptl_crystal_preparation 'As per reaction scheme'
_exptl_crystal_recrystallization_method 'Slow evaporation'
_exptl_crystal_size_max 0.32
_exptl_crystal_size_mid 0.28
_exptl_crystal_size_min 0.24
_refine_diff_density_max 0.274
_refine_diff_density_min -0.237
_refine_diff_density_rms 0.057
_refine_ls_extinction_coef 0.0044(3)
_refine_ls_extinction_expression Fc^*^=kFc[1+0.001xFc^2^\l^3^/sin(2\q)]^-1/4^
_refine_ls_extinction_method 'SHELXL-2019/2 (Sheldrick 2019)'
_refine_ls_goodness_of_fit_ref 1.115
_refine_ls_hydrogen_treatment constr
_refine_ls_matrix_type full
_refine_ls_number_parameters 325
_refine_ls_number_reflns 5145
_refine_ls_number_restraints 0
_refine_ls_restrained_S_all 1.115
_refine_ls_R_factor_all 0.0665
_refine_ls_R_factor_gt 0.0527
_refine_ls_shift/su_max 0.001
_refine_ls_shift/su_mean 0.000
_refine_ls_structure_factor_coef Fsqd
_refine_ls_weighting_details 'w=1/[\s^2^(Fo^2^)+(0.0612P)^2^+1.0525P] where P=(Fo^2^+2Fc^2^)/3'
_refine_ls_weighting_scheme calc
_refine_ls_wR_factor_gt 0.1264
_refine_ls_wR_factor_ref 0.1489
_reflns_Friedel_coverage 0.000
_reflns_number_gt 4374
_reflns_number_total 5145
_reflns_threshold_expression 'I > 2\s(I)'
_cod_data_source_file d5ra02212f2.cif
_cod_data_source_block ska-spp-228_auto
_cod_database_code 7250355
_shelx_shelxl_version_number 2019/2
_chemical_oxdiff_formula 'C H N O'
_chemical_oxdiff_usercomment 'colourless block'
_shelx_space_group_comment
;
The symmetry employed for this shelxl refinement is uniquely defined
by the following loop, which should always be used as a source of
symmetry information in preference to the above space-group names.
They are only intended as comments.
;
_shelx_estimated_absorpt_t_max 0.854
_shelx_estimated_absorpt_t_min 0.812
_olex2_refinement_description
;
1. Fixed Uiso
 At 1.2 times of:
  All C(H) groups, All C(H,H) groups
 At 1.5 times of:
  All C(H,H,H) groups, All O(H,H) groups
2. Others
 Sof(O5)=Sof(H5A)=Sof(H5B)=FVAR(1)
3.a Free rotating group:
 O5(H5A,H5B)
3.b Ternary CH refined with riding coordinates:
 C9(H9), C10(H10), C11(H11), C12(H12)
3.c Secondary CH2 refined with riding coordinates:
 C24(H24A,H24B), C25(H25A,H25B), C27(H27A,H27B), C28(H28A,H28B)
3.d Aromatic/amide H refined with riding coordinates:
 C2(H2), C3(H3), C4(H4), C5(H5), C8(H8), C18(H18), C19(H19), C21(H21), C22(H22)
3.e Idealised Me refined as rotating group:
 C16(H16A,H16B,H16C), C23(H23A,H23B,H23C), C26(H26A,H26B,H26C), C29(H29A,H29B,
 H29C)
;
_olex2_exptl_crystal_mounting_method 'mounted on a loop'
_olex2_submission_special_instructions 'No special instructions were received'
_oxdiff_exptl_absorpt_empirical_details
;
Empirical correction (ABSPACK) includes:
- Absorption correction using spherical harmonics
- Frame scaling
;
_oxdiff_exptl_absorpt_empirical_full_max 2.344
_oxdiff_exptl_absorpt_empirical_full_min 0.439

loop_
_space_group_symop_operation_xyz
'x, y, z'
'-x+1/2, y+1/2, -z+1/2'
'-x, -y, -z'
'x-1/2, -y-1/2, z-1/2'

loop_
_atom_site_label
_atom_site_type_symbol
_atom_site_fract_x
_atom_site_fract_y
_atom_site_fract_z
_atom_site_U_iso_or_equiv
_atom_site_adp_type
_atom_site_occupancy
_atom_site_site_symmetry_order
_atom_site_calc_flag
_atom_site_refinement_flags_posn
_atom_site_refinement_flags_adp
_atom_site_refinement_flags_occupancy
_atom_site_disorder_assembly
_atom_site_disorder_group
O1 O 0.86229(12) 0.55002(10) 0.68063(5) 0.0379(3) Uani 1 1 d . . . . .
O2 O 0.66085(15) 0.48053(13) 0.77268(7) 0.0567(4) Uani 1 1 d . . . . .
O3 O 0.36590(14) 0.18020(15) 0.73623(7) 0.0607(4) Uani 1 1 d . . . . .
O4 O 0.11153(15) -0.06083(14) 0.54770(8) 0.0632(4) Uani 1 1 d . . . . .
N1 N 0.48963(15) 0.34978(15) 0.75525(7) 0.0460(4) Uani 1 1 d . . . . .
C1 C 0.78676(17) 0.59886(15) 0.63504(7) 0.0355(4) Uani 1 1 d . . . . .
C2 C 0.8091(2) 0.71982(16) 0.62085(8) 0.0447(4) Uani 1 1 d . . . . .
H2 H 0.875697 0.762805 0.640535 0.054 Uiso 1 1 calc R U . . .
C3 C 0.7326(2) 0.77621(17) 0.57757(9) 0.0498(5) Uani 1 1 d . . . . .
H3 H 0.747974 0.857066 0.567971 0.060 Uiso 1 1 calc R U . . .
C4 C 0.6330(2) 0.71276(18) 0.54844(8) 0.0490(5) Uani 1 1 d . . . . .
H4 H 0.580040 0.750993 0.519858 0.059 Uiso 1 1 calc R U . . .
C5 C 0.6132(2) 0.59228(17) 0.56218(8) 0.0441(4) Uani 1 1 d . . . . .
H5 H 0.546824 0.549737 0.542085 0.053 Uiso 1 1 calc R U . . .
C6 C 0.68929(17) 0.53229(15) 0.60521(7) 0.0356(4) Uani 1 1 d . . . . .
C7 C 0.67149(17) 0.40383(15) 0.62075(7) 0.0359(4) Uani 1 1 d . . . . .
C8 C 0.56769(18) 0.33503(16) 0.60476(8) 0.0399(4) Uani 1 1 d . . . . .
H8 H 0.499629 0.366934 0.581263 0.048 Uiso 1 1 calc R U . . .
C9 C 0.56334(18) 0.20525(15) 0.62551(8) 0.0390(4) Uani 1 1 d . . . . .
H9 H 0.639813 0.165321 0.607569 0.047 Uiso 1 1 calc R U . . .
C10 C 0.58805(17) 0.20117(16) 0.69505(8) 0.0383(4) Uani 1 1 d . . . . .
H10 H 0.615510 0.119150 0.706720 0.046 Uiso 1 1 calc R U . . .
C11 C 0.69436(16) 0.29291(15) 0.71559(7) 0.0360(4) Uani 1 1 d . . . . .
H11 H 0.756229 0.252096 0.742999 0.043 Uiso 1 1 calc R U . . .
C12 C 0.77256(16) 0.34425(14) 0.66185(7) 0.0343(4) Uani 1 1 d . . . . .
H12 H 0.804023 0.273003 0.639974 0.041 Uiso 1 1 calc R U . . .
C13 C 0.89679(17) 0.42211(14) 0.67415(7) 0.0357(4) Uani 1 1 d . . . . .
C14 C 0.61839(19) 0.38818(17) 0.75012(8) 0.0419(4) Uani 1 1 d . . . . .
C15 C 0.46692(18) 0.23657(18) 0.72979(8) 0.0439(4) Uani 1 1 d . . . . .
C16 C 0.3904(2) 0.4140(2) 0.78988(11) 0.0658(6) Uani 1 1 d . . . . .
H16A H 0.309949 0.420057 0.766830 0.099 Uiso 1 1 calc R U . . .
H16B H 0.421954 0.493964 0.799392 0.099 Uiso 1 1 calc R U . . .
H16C H 0.373821 0.370381 0.826201 0.099 Uiso 1 1 calc R U . . .
C17 C 0.44341(17) 0.13424(15) 0.60448(8) 0.0384(4) Uani 1 1 d . . . . .
C18 C 0.31645(19) 0.18206(17) 0.60431(9) 0.0462(4) Uani 1 1 d . . . . .
H18 H 0.303489 0.261062 0.617657 0.055 Uiso 1 1 calc R U . . .
C19 C 0.2095(2) 0.11540(18) 0.58488(10) 0.0498(5) Uani 1 1 d . . . . .
H19 H 0.125626 0.149834 0.585160 0.060 Uiso 1 1 calc R U . . .
C20 C 0.22543(19) -0.00204(17) 0.56499(9) 0.0456(4) Uani 1 1 d . . . . .
C21 C 0.3498(2) -0.05177(19) 0.56467(11) 0.0575(5) Uani 1 1 d . . . . .
H21 H 0.362047 -0.130965 0.551481 0.069 Uiso 1 1 calc R U . . .
C22 C 0.4572(2) 0.01672(18) 0.58414(10) 0.0528(5) Uani 1 1 d . . . . .
H22 H 0.541085 -0.017706 0.583443 0.063 Uiso 1 1 calc R U . . .
C23 C 0.1218(3) -0.1821(2) 0.52820(14) 0.0828(8) Uani 1 1 d . . . . .
H23A H 0.176973 -0.185628 0.493574 0.124 Uiso 1 1 calc R U . . .
H23B H 0.035503 -0.212582 0.518172 0.124 Uiso 1 1 calc R U . . .
H23C H 0.160089 -0.230668 0.559582 0.124 Uiso 1 1 calc R U . . .
C24 C 0.96759(17) 0.39082(16) 0.73278(8) 0.0389(4) Uani 1 1 d . . . . .
H24A H 0.905235 0.399272 0.765159 0.047 Uiso 1 1 calc R U . . .
H24B H 1.037535 0.449635 0.739492 0.047 Uiso 1 1 calc R U . . .
C25 C 1.02767(18) 0.26376(17) 0.73588(8) 0.0447(4) Uani 1 1 d . . . . .
H25A H 0.966615 0.206206 0.717826 0.054 Uiso 1 1 calc R U . . .
H25B H 1.108594 0.262300 0.713042 0.054 Uiso 1 1 calc R U . . .
C26 C 1.0579(2) 0.2253(2) 0.79988(10) 0.0593(6) Uani 1 1 d . . . . .
H26A H 1.101280 0.147869 0.799815 0.089 Uiso 1 1 calc R U . . .
H26B H 0.976896 0.219374 0.821669 0.089 Uiso 1 1 calc R U . . .
H26C H 1.114442 0.284438 0.818604 0.089 Uiso 1 1 calc R U . . .
C27 C 0.98822(18) 0.41213(17) 0.61963(8) 0.0412(4) Uani 1 1 d . . . . .
H27A H 1.015828 0.328241 0.615677 0.049 Uiso 1 1 calc R U . . .
H27B H 0.937517 0.432892 0.583971 0.049 Uiso 1 1 calc R U . . .
C28 C 1.1110(2) 0.4916(2) 0.62192(10) 0.0551(5) Uani 1 1 d . . . . .
H28A H 1.085963 0.573501 0.632913 0.066 Uiso 1 1 calc R U . . .
H28B H 1.171053 0.461050 0.652542 0.066 Uiso 1 1 calc R U . . .
C29 C 1.1815(2) 0.4945(2) 0.56237(12) 0.0692(7) Uani 1 1 d . . . . .
H29A H 1.125327 0.531821 0.532744 0.104 Uiso 1 1 calc R U . . .
H29B H 1.202051 0.413178 0.550237 0.104 Uiso 1 1 calc R U . . .
H29C H 1.261746 0.540430 0.566469 0.104 Uiso 1 1 calc R U . . .
O5 O 0.8659(3) 0.0589(2) 0.60393(12) 0.0653(9) Uani 0.670(5) 1 d G . P . .
H5A H 0.864850 0.028818 0.638910 0.098 Uiso 0.670(5) 1 d G U P . .
H5B H 0.927475 0.020905 0.586341 0.098 Uiso 0.670(5) 1 d G U P . .

loop_
_atom_site_aniso_label
_atom_site_aniso_U_11
_atom_site_aniso_U_22
_atom_site_aniso_U_33
_atom_site_aniso_U_23
_atom_site_aniso_U_13
_atom_site_aniso_U_12
O1 0.0419(7) 0.0339(6) 0.0378(6) -0.0040(5) 0.0006(5) 0.0023(5)
O2 0.0580(9) 0.0530(8) 0.0594(8) -0.0144(7) 0.0167(7) -0.0043(7)
O3 0.0437(8) 0.0768(10) 0.0619(9) 0.0045(8) 0.0120(7) -0.0132(7)
O4 0.0531(9) 0.0588(9) 0.0776(10) -0.0079(8) -0.0077(8) -0.0140(7)
N1 0.0392(8) 0.0551(9) 0.0440(8) 0.0004(7) 0.0112(7) 0.0040(7)
C1 0.0383(9) 0.0350(8) 0.0335(8) -0.0013(6) 0.0075(7) 0.0032(7)
C2 0.0521(11) 0.0355(9) 0.0466(10) -0.0034(7) 0.0066(8) -0.0014(8)
C3 0.0636(12) 0.0349(9) 0.0509(10) 0.0046(8) 0.0071(9) 0.0032(9)
C4 0.0617(12) 0.0443(10) 0.0409(9) 0.0057(8) 0.0025(9) 0.0076(9)
C5 0.0515(11) 0.0445(9) 0.0363(8) 0.0009(7) 0.0017(8) 0.0012(8)
C6 0.0393(9) 0.0371(8) 0.0306(7) -0.0005(6) 0.0050(7) 0.0009(7)
C7 0.0396(9) 0.0380(8) 0.0303(7) 0.0002(6) 0.0049(7) 0.0000(7)
C8 0.0421(9) 0.0412(9) 0.0364(8) 0.0042(7) 0.0003(7) -0.0030(7)
C9 0.0389(9) 0.0377(8) 0.0405(9) 0.0016(7) 0.0045(7) 0.0003(7)
C10 0.0370(9) 0.0371(8) 0.0410(9) 0.0066(7) 0.0037(7) 0.0001(7)
C11 0.0345(8) 0.0384(8) 0.0353(8) 0.0032(7) 0.0023(7) 0.0012(7)
C12 0.0349(8) 0.0338(8) 0.0344(8) -0.0007(6) 0.0053(7) 0.0023(6)
C13 0.0363(8) 0.0324(8) 0.0385(8) -0.0029(6) 0.0058(7) 0.0019(7)
C14 0.0450(10) 0.0453(9) 0.0357(8) 0.0033(7) 0.0082(7) 0.0034(8)
C15 0.0383(9) 0.0544(11) 0.0390(9) 0.0092(8) 0.0037(7) -0.0013(8)
C16 0.0495(12) 0.0801(16) 0.0682(14) -0.0085(12) 0.0216(11) 0.0076(11)
C17 0.0390(9) 0.0375(8) 0.0387(8) 0.0011(7) 0.0023(7) -0.0027(7)
C18 0.0451(10) 0.0349(8) 0.0587(11) -0.0006(8) 0.0010(9) 0.0026(8)
C19 0.0397(10) 0.0454(10) 0.0643(12) 0.0015(9) -0.0007(9) 0.0021(8)
C20 0.0448(10) 0.0452(10) 0.0467(10) 0.0011(8) -0.0002(8) -0.0082(8)
C21 0.0551(12) 0.0417(10) 0.0758(14) -0.0162(10) 0.0024(11) -0.0018(9)
C22 0.0424(10) 0.0457(10) 0.0704(13) -0.0129(9) 0.0027(9) 0.0032(8)
C23 0.0845(19) 0.0669(15) 0.097(2) -0.0217(15) -0.0017(16) -0.0271(14)
C24 0.0362(9) 0.0405(9) 0.0400(9) -0.0019(7) 0.0024(7) 0.0008(7)
C25 0.0392(9) 0.0452(10) 0.0498(10) 0.0012(8) 0.0018(8) 0.0052(8)
C26 0.0574(12) 0.0643(13) 0.0564(12) 0.0147(10) 0.0045(10) 0.0088(10)
C27 0.0400(9) 0.0425(9) 0.0412(9) -0.0026(7) 0.0094(7) 0.0015(7)
C28 0.0431(10) 0.0593(12) 0.0633(12) -0.0018(10) 0.0148(10) -0.0066(9)
C29 0.0607(14) 0.0677(14) 0.0800(16) 0.0157(12) 0.0306(13) 0.0032(11)
O5 0.0661(17) 0.0605(15) 0.0698(16) 0.0056(12) 0.0126(12) 0.0098(12)

loop_
_atom_type_symbol
_atom_type_description
_atom_type_scat_dispersion_real
_atom_type_scat_dispersion_imag
_atom_type_scat_source
C C 0.0181 0.0091 'International Tables Vol C Tables 4.2.6.8 and 6.1.1.4'
H H 0.0000 0.0000 'International Tables Vol C Tables 4.2.6.8 and 6.1.1.4'
N N 0.0311 0.0180 'International Tables Vol C Tables 4.2.6.8 and 6.1.1.4'
O O 0.0492 0.0322 'International Tables Vol C Tables 4.2.6.8 and 6.1.1.4'

loop_
_geom_angle_atom_site_label_1
_geom_angle_atom_site_label_2
_geom_angle_atom_site_label_3
_geom_angle
_geom_angle_site_symmetry_1
_geom_angle_site_symmetry_3
_geom_angle_publ_flag
C1 O1 C13 115.81(12) . . ?
C20 O4 C23 118.0(2) . . ?
C14 N1 C15 113.22(15) . . ?
C14 N1 C16 123.61(18) . . ?
C15 N1 C16 122.80(17) . . ?
O1 C1 C2 116.99(16) . . ?
O1 C1 C6 122.17(15) . . ?
C2 C1 C6 120.82(17) . . ?
C1 C2 H2 120.0 . . ?
C3 C2 C1 120.04(18) . . ?
C3 C2 H2 120.0 . . ?
C2 C3 H3 119.9 . . ?
C2 C3 C4 120.13(17) . . ?
C4 C3 H3 119.9 . . ?
C3 C4 H4 120.3 . . ?
C5 C4 C3 119.32(18) . . ?
C5 C4 H4 120.3 . . ?
C4 C5 H5 119.0 . . ?
C4 C5 C6 122.04(19) . . ?
C6 C5 H5 119.0 . . ?
C1 C6 C7 118.85(15) . . ?
C5 C6 C1 117.61(16) . . ?
C5 C6 C7 123.55(16) . . ?
C6 C7 C12 118.48(15) . . ?
C8 C7 C6 125.43(16) . . ?
C8 C7 C12 115.94(15) . . ?
C7 C8 H8 120.6 . . ?
C7 C8 C9 118.76(16) . . ?
C9 C8 H8 120.6 . . ?
C8 C9 H9 105.9 . . ?
C8 C9 C10 109.10(14) . . ?
C8 C9 C17 114.95(15) . . ?
C10 C9 H9 105.9 . . ?
C17 C9 H9 105.9 . . ?
C17 C9 C10 114.19(14) . . ?
C9 C10 H10 109.3 . . ?
C11 C10 C9 112.19(13) . . ?
C11 C10 H10 109.3 . . ?
C15 C10 C9 112.36(14) . . ?
C15 C10 H10 109.3 . . ?
C15 C10 C11 104.19(14) . . ?
C10 C11 H11 108.9 . . ?
C10 C11 C12 111.63(13) . . ?
C12 C11 H11 108.9 . . ?
C14 C11 C10 104.43(14) . . ?
C14 C11 H11 108.9 . . ?
C14 C11 C12 114.02(14) . . ?
C7 C12 C11 106.27(13) . . ?
C7 C12 H12 105.4 . . ?
C7 C12 C13 114.15(13) . . ?
C11 C12 H12 105.4 . . ?
C13 C12 C11 119.07(14) . . ?
C13 C12 H12 105.4 . . ?
O1 C13 C12 111.05(13) . . ?
O1 C13 C24 104.09(13) . . ?
O1 C13 C27 107.07(13) . . ?
C24 C13 C12 113.61(13) . . ?
C24 C13 C27 112.49(14) . . ?
C27 C13 C12 108.32(13) . . ?
O2 C14 N1 123.70(17) . . ?
O2 C14 C11 127.82(17) . . ?
N1 C14 C11 108.39(16) . . ?
O3 C15 N1 123.36(18) . . ?
O3 C15 C10 128.49(19) . . ?
N1 C15 C10 108.14(15) . . ?
N1 C16 H16A 109.5 . . ?
N1 C16 H16B 109.5 . . ?
N1 C16 H16C 109.5 . . ?
H16A C16 H16B 109.5 . . ?
H16A C16 H16C 109.5 . . ?
H16B C16 H16C 109.5 . . ?
C18 C17 C9 122.87(16) . . ?
C22 C17 C9 120.24(16) . . ?
C22 C17 C18 116.90(17) . . ?
C17 C18 H18 119.2 . . ?
C19 C18 C17 121.53(17) . . ?
C19 C18 H18 119.2 . . ?
C18 C19 H19 119.7 . . ?
C18 C19 C20 120.64(18) . . ?
C20 C19 H19 119.7 . . ?
O4 C20 C19 115.65(18) . . ?
C21 C20 O4 125.19(18) . . ?
C21 C20 C19 119.14(18) . . ?
C20 C21 H21 120.2 . . ?
C20 C21 C22 119.70(18) . . ?
C22 C21 H21 120.2 . . ?
C17 C22 C21 122.10(19) . . ?
C17 C22 H22 119.0 . . ?
C21 C22 H22 119.0 . . ?
O4 C23 H23A 109.5 . . ?
O4 C23 H23B 109.5 . . ?
O4 C23 H23C 109.5 . . ?
H23A C23 H23B 109.5 . . ?
H23A C23 H23C 109.5 . . ?
H23B C23 H23C 109.5 . . ?
C13 C24 H24A 108.4 . . ?
C13 C24 H24B 108.4 . . ?
C13 C24 C25 115.39(14) . . ?
H24A C24 H24B 107.5 . . ?
C25 C24 H24A 108.4 . . ?
C25 C24 H24B 108.4 . . ?
C24 C25 H25A 109.2 . . ?
C24 C25 H25B 109.2 . . ?
H25A C25 H25B 107.9 . . ?
C26 C25 C24 111.94(16) . . ?
C26 C25 H25A 109.2 . . ?
C26 C25 H25B 109.2 . . ?
C25 C26 H26A 109.5 . . ?
C25 C26 H26B 109.5 . . ?
C25 C26 H26C 109.5 . . ?
H26A C26 H26B 109.5 . . ?
H26A C26 H26C 109.5 . . ?
H26B C26 H26C 109.5 . . ?
C13 C27 H27A 108.4 . . ?
C13 C27 H27B 108.4 . . ?
H27A C27 H27B 107.5 . . ?
C28 C27 C13 115.45(15) . . ?
C28 C27 H27A 108.4 . . ?
C28 C27 H27B 108.4 . . ?
C27 C28 H28A 109.2 . . ?
C27 C28 H28B 109.2 . . ?
H28A C28 H28B 107.9 . . ?
C29 C28 C27 112.03(19) . . ?
C29 C28 H28A 109.2 . . ?
C29 C28 H28B 109.2 . . ?
C28 C29 H29A 109.5 . . ?
C28 C29 H29B 109.5 . . ?
C28 C29 H29C 109.5 . . ?
H29A C29 H29B 109.5 . . ?
H29A C29 H29C 109.5 . . ?
H29B C29 H29C 109.5 . . ?
H5A O5 H5B 104.5 . . ?

loop_
_geom_bond_atom_site_label_1
_geom_bond_atom_site_label_2
_geom_bond_distance
_geom_bond_site_symmetry_2
_geom_bond_publ_flag
O1 C1 1.376(2) . ?
O1 C13 1.4598(19) . ?
O2 C14 1.212(2) . ?
O3 C15 1.206(2) . ?
O4 C20 1.374(2) . ?
O4 C23 1.410(3) . ?
N1 C14 1.376(2) . ?
N1 C15 1.389(3) . ?
N1 C16 1.459(2) . ?
C1 C2 1.389(2) . ?
C1 C6 1.393(2) . ?
C2 H2 0.9300 . ?
C2 C3 1.380(3) . ?
C3 H3 0.9300 . ?
C3 C4 1.383(3) . ?
C4 H4 0.9300 . ?
C4 C5 1.378(3) . ?
C5 H5 0.9300 . ?
C5 C6 1.392(2) . ?
C6 C7 1.469(2) . ?
C7 C8 1.340(2) . ?
C7 C12 1.516(2) . ?
C8 H8 0.9300 . ?
C8 C9 1.504(2) . ?
C9 H9 0.9800 . ?
C9 C10 1.572(2) . ?
C9 C17 1.514(2) . ?
C10 H10 0.9800 . ?
C10 C11 1.542(2) . ?
C10 C15 1.510(2) . ?
C11 H11 0.9800 . ?
C11 C12 1.553(2) . ?
C11 C14 1.517(2) . ?
C12 H12 0.9800 . ?
C12 C13 1.544(2) . ?
C13 C24 1.525(2) . ?
C13 C27 1.542(2) . ?
C16 H16A 0.9600 . ?
C16 H16B 0.9600 . ?
C16 H16C 0.9600 . ?
C17 C18 1.388(3) . ?
C17 C22 1.380(3) . ?
C18 H18 0.9300 . ?
C18 C19 1.374(3) . ?
C19 H19 0.9300 . ?
C19 C20 1.378(3) . ?
C20 C21 1.372(3) . ?
C21 H21 0.9300 . ?
C21 C22 1.389(3) . ?
C22 H22 0.9300 . ?
C23 H23A 0.9600 . ?
C23 H23B 0.9600 . ?
C23 H23C 0.9600 . ?
C24 H24A 0.9700 . ?
C24 H24B 0.9700 . ?
C24 C25 1.528(2) . ?
C25 H25A 0.9700 . ?
C25 H25B 0.9700 . ?
C25 C26 1.519(3) . ?
C26 H26A 0.9600 . ?
C26 H26B 0.9600 . ?
C26 H26C 0.9600 . ?
C27 H27A 0.9700 . ?
C27 H27B 0.9700 . ?
C27 C28 1.520(3) . ?
C28 H28A 0.9700 . ?
C28 H28B 0.9700 . ?
C28 C29 1.518(3) . ?
C29 H29A 0.9600 . ?
C29 H29B 0.9600 . ?
C29 H29C 0.9600 . ?
O5 H5A 0.8494 . ?
O5 H5B 0.8506 . ?

loop_
_geom_torsion_atom_site_label_1
_geom_torsion_atom_site_label_2
_geom_torsion_atom_site_label_3
_geom_torsion_atom_site_label_4
_geom_torsion
_geom_torsion_site_symmetry_1
_geom_torsion_site_symmetry_2
_geom_torsion_site_symmetry_3
_geom_torsion_site_symmetry_4
_geom_torsion_publ_flag
O1 C1 C2 C3 -176.89(16) . . . . ?
O1 C1 C6 C5 176.27(14) . . . . ?
O1 C1 C6 C7 -3.4(2) . . . . ?
O1 C13 C24 C25 -174.11(14) . . . . ?
O1 C13 C27 C28 55.5(2) . . . . ?
O4 C20 C21 C22 -179.0(2) . . . . ?
C1 O1 C13 C12 -52.21(17) . . . . ?
C1 O1 C13 C24 -174.82(13) . . . . ?
C1 O1 C13 C27 65.86(17) . . . . ?
C1 C2 C3 C4 0.3(3) . . . . ?
C1 C6 C7 C8 166.52(16) . . . . ?
C1 C6 C7 C12 -8.9(2) . . . . ?
C2 C1 C6 C5 -1.8(2) . . . . ?
C2 C1 C6 C7 178.52(15) . . . . ?
C2 C3 C4 C5 -1.4(3) . . . . ?
C3 C4 C5 C6 0.8(3) . . . . ?
C4 C5 C6 C1 0.8(3) . . . . ?
C4 C5 C6 C7 -179.60(17) . . . . ?
C5 C6 C7 C8 -13.1(3) . . . . ?
C5 C6 C7 C12 171.50(15) . . . . ?
C6 C1 C2 C3 1.3(3) . . . . ?
C6 C7 C8 C9 -178.74(15) . . . . ?
C6 C7 C12 C11 123.47(15) . . . . ?
C6 C7 C12 C13 -9.8(2) . . . . ?
C7 C8 C9 C10 51.1(2) . . . . ?
C7 C8 C9 C17 -179.13(15) . . . . ?
C7 C12 C13 O1 38.62(18) . . . . ?
C7 C12 C13 C24 155.54(13) . . . . ?
C7 C12 C13 C27 -78.69(17) . . . . ?
C8 C7 C12 C11 -52.36(18) . . . . ?
C8 C7 C12 C13 174.35(14) . . . . ?
C8 C9 C10 C11 -39.21(19) . . . . ?
C8 C9 C10 C15 77.80(18) . . . . ?
C8 C9 C17 C18 -42.6(2) . . . . ?
C8 C9 C17 C22 137.18(18) . . . . ?
C9 C10 C11 C12 -13.21(19) . . . . ?
C9 C10 C11 C14 110.45(15) . . . . ?
C9 C10 C15 O3 71.5(2) . . . . ?
C9 C10 C15 N1 -108.88(16) . . . . ?
C9 C17 C18 C19 179.92(18) . . . . ?
C9 C17 C22 C21 179.74(19) . . . . ?
C10 C9 C17 C18 84.6(2) . . . . ?
C10 C9 C17 C22 -95.6(2) . . . . ?
C10 C11 C12 C7 58.75(17) . . . . ?
C10 C11 C12 C13 -170.70(14) . . . . ?
C10 C11 C14 O2 -176.97(18) . . . . ?
C10 C11 C14 N1 6.41(18) . . . . ?
C11 C10 C15 O3 -166.77(19) . . . . ?
C11 C10 C15 N1 12.81(18) . . . . ?
C11 C12 C13 O1 -88.31(17) . . . . ?
C11 C12 C13 C24 28.6(2) . . . . ?
C11 C12 C13 C27 154.38(14) . . . . ?
C12 C7 C8 C9 -3.2(2) . . . . ?
C12 C11 C14 O2 -54.9(3) . . . . ?
C12 C11 C14 N1 128.51(15) . . . . ?
C12 C13 C24 C25 64.97(19) . . . . ?
C12 C13 C27 C28 175.29(16) . . . . ?
C13 O1 C1 C2 -146.18(15) . . . . ?
C13 O1 C1 C6 35.7(2) . . . . ?
C13 C24 C25 C26 -162.38(16) . . . . ?
C13 C27 C28 C29 -169.30(18) . . . . ?
C14 N1 C15 O3 170.09(18) . . . . ?
C14 N1 C15 C10 -9.5(2) . . . . ?
C14 C11 C12 C7 -59.30(18) . . . . ?
C14 C11 C12 C13 71.25(19) . . . . ?
C15 N1 C14 O2 -175.01(18) . . . . ?
C15 N1 C14 C11 1.8(2) . . . . ?
C15 C10 C11 C12 -135.01(14) . . . . ?
C15 C10 C11 C14 -11.35(17) . . . . ?
C16 N1 C14 O2 -1.8(3) . . . . ?
C16 N1 C14 C11 174.95(18) . . . . ?
C16 N1 C15 O3 -3.1(3) . . . . ?
C16 N1 C15 C10 177.25(18) . . . . ?
C17 C9 C10 C11 -169.37(14) . . . . ?
C17 C9 C10 C15 -52.4(2) . . . . ?
C17 C18 C19 C20 0.2(3) . . . . ?
C18 C17 C22 C21 -0.4(3) . . . . ?
C18 C19 C20 O4 178.83(18) . . . . ?
C18 C19 C20 C21 -0.1(3) . . . . ?
C19 C20 C21 C22 -0.2(3) . . . . ?
C20 C21 C22 C17 0.5(4) . . . . ?
C22 C17 C18 C19 0.1(3) . . . . ?
C23 O4 C20 C19 -178.6(2) . . . . ?
C23 O4 C20 C21 0.3(3) . . . . ?
C24 C13 C27 C28 -58.3(2) . . . . ?
C27 C13 C24 C25 -58.5(2) . . . . ?
